data_2222681
loop_
_publ_author_name
'Caleb, Ahoya Anothane'
'Bouhfid, Rachid'
'Essassi, El Mokhtar'
'El Ammari, Lahcen'

_publ_section_title
;
 3-[2-(3-Methyl-2-oxo-1,2-dihydroquinoxalin-1-yl)ethyl]oxazolidin-2-one
;
_journal_coeditor_code FJ2233
_journal_issue 8
_journal_name_full 'Acta Crystallographica Section E'
_journal_page_first o2024
_journal_page_last o2025
_journal_paper_doi 10.1107/S1600536809028736
_journal_volume 65
_journal_year 2009
_chemical_formula_iupac 'C14 H15 N3 O3'
_chemical_formula_moiety 'C14 H15 N3 O3'
_chemical_formula_sum 'C14 H15 N3 O3'
_chemical_formula_weight 273.29
_chemical_melting_point 448
_chemical_name_systematic
;
3-[2-(3-Methyl-2-oxo-1,2-dihydroquinoxalin-1-yl)ethyl]oxazolidin-2-one
;
_space_group_IT_number 15
_symmetry_cell_setting monoclinic
_symmetry_space_group_name_Hall '-C 2yc'
_symmetry_space_group_name_H-M 'C 1 2/c 1'
_atom_sites_solution_hydrogens geom
_atom_sites_solution_primary direct
_atom_sites_solution_secondary difmap
_audit_creation_method SHELXL-97
_cell_angle_alpha 90
_cell_angle_beta 102.320(10)
_cell_angle_gamma 90
_cell_formula_units_Z 8
_cell_length_a 12.280(3)
_cell_length_b 10.736(3)
_cell_length_c 20.406(4)
_cell_measurement_reflns_used 21279
_cell_measurement_temperature 298(2)
_cell_measurement_theta_max 30.94
_cell_measurement_theta_min 2.55
_cell_volume 2628.3(11)
_computing_cell_refinement 'SAINT (Bruker, 2005)'
_computing_data_collection 'APEX2 (Bruker, 2005)'
_computing_data_reduction 'SAINT (Bruker, 2005)'
_computing_molecular_graphics 'ORTEP-3 for Windows (Farrugia, 1997) and PLATON (Spek, 2009)'
_computing_publication_material 'WinGX (Farrugia, 1999)'
_computing_structure_refinement 'SHELXS97 (Sheldrick, 2008)'
_computing_structure_solution 'SHELXS97 (Sheldrick, 2008)'
_diffrn_ambient_temperature 298(2)
_diffrn_measured_fraction_theta_full 0.985
_diffrn_measured_fraction_theta_max 0.985
_diffrn_measurement_device_type 'Bruker X8 APEXII CCD area-detector'
_diffrn_measurement_method '\f and \w'
_diffrn_radiation_monochromator graphite
_diffrn_radiation_type MoK\a
_diffrn_radiation_wavelength 0.71073
_diffrn_reflns_av_R_equivalents 0.0331
_diffrn_reflns_limit_h_max 17
_diffrn_reflns_limit_h_min -17
_diffrn_reflns_limit_k_max 15
_diffrn_reflns_limit_k_min -15
_diffrn_reflns_limit_l_max 29
_diffrn_reflns_limit_l_min -26
_diffrn_reflns_number 21237
_diffrn_reflns_theta_full 30.94
_diffrn_reflns_theta_max 30.94
_diffrn_reflns_theta_min 2.55
_exptl_absorpt_coefficient_mu 0.099
_exptl_absorpt_correction_type none
_exptl_crystal_colour colourless
_exptl_crystal_density_diffrn 1.381
_exptl_crystal_density_method 'not measured'
_exptl_crystal_description prism
_exptl_crystal_F_000 1152
_exptl_crystal_size_max 0.28
_exptl_crystal_size_mid 0.17
_exptl_crystal_size_min 0.12
_refine_diff_density_max 0.288
_refine_diff_density_min -0.244
_refine_ls_extinction_method none
_refine_ls_goodness_of_fit_ref 1.043
_refine_ls_hydrogen_treatment mixed
_refine_ls_matrix_type full
_refine_ls_number_parameters 204
_refine_ls_number_reflns 4108
_refine_ls_number_restraints 0
_refine_ls_restrained_S_all 1.043
_refine_ls_R_factor_all 0.0803
_refine_ls_R_factor_gt 0.0500
_refine_ls_shift/su_max 0.001
_refine_ls_shift/su_mean 0
_refine_ls_structure_factor_coef Fsqd
_refine_ls_weighting_details 'calc w=1/[\s^2^(Fo^2^)+(0.081P)^2^+0.6684P] where P=(Fo^2^+2Fc^2^)/3'
_refine_ls_weighting_scheme calc
_refine_ls_wR_factor_gt 0.1372
_refine_ls_wR_factor_ref 0.1573
_reflns_number_gt 2727
_reflns_number_total 4108
_reflns_threshold_expression I>2\s(I)
_cod_data_source_file fj2233.cif
_cod_data_source_block I
_cod_original_sg_symbol_H-M 'C 2/c '
_cod_database_code 2222681
_cod_database_fobs_code 2222681

loop_
_symmetry_equiv_pos_as_xyz
'x, y, z'
'-x, y, -z+1/2'
'x+1/2, y+1/2, z'
'-x+1/2, y+1/2, -z+1/2'
'-x, -y, -z'
'x, -y, z-1/2'
'-x+1/2, -y+1/2, -z'
'x+1/2, -y+1/2, z-1/2'

loop_
_atom_site_type_symbol
_atom_site_label
_atom_site_fract_x
_atom_site_fract_y
_atom_site_fract_z
_atom_site_U_iso_or_equiv
_atom_site_adp_type
_atom_site_calc_flag
_atom_site_refinement_flags
_atom_site_occupancy
_atom_site_disorder_assembly
_atom_site_disorder_group
O O1 0.11176(11) 0.25753(10) 0.54216(6) 0.0630(3) Uani d . 1 . .
O O2 -0.13309(10) 0.52714(11) 0.26113(5) 0.0598(3) Uani d . 1 . .
O O3 -0.13793(10) 0.32026(12) 0.24503(6) 0.0662(4) Uani d . 1 . .
N N1 0.11384(8) 0.15986(10) 0.44405(5) 0.0353(2) Uani d . 1 . .
N N2 0.16192(10) -0.06171(10) 0.51654(5) 0.0422(3) Uani d . 1 . .
N N3 -0.06491(10) 0.40729(10) 0.34753(5) 0.0411(3) Uani d . 1 . .
C C1 0.12314(11) 0.16145(12) 0.51219(6) 0.0387(3) Uani d . 1 . .
C C2 0.14895(11) 0.04062(12) 0.54680(6) 0.0385(3) Uani d . 1 . .
C C3 0.15128(10) -0.05948(12) 0.44748(6) 0.0375(3) Uani d . 1 . .
C C4 0.16612(13) -0.17122(14) 0.41519(8) 0.0499(4) Uani d . 1 . .
H H4 0.1830(15) -0.2426(16) 0.4433(9) 0.064(5) Uiso d . 1 . .
C C5 0.15685(13) -0.17446(16) 0.34713(8) 0.0550(4) Uani d . 1 . .
H H5 0.0990(14) 0.1222(17) 0.3136(8) 0.061(5) Uiso d . 1 . .
C C6 0.13209(13) -0.06520(17) 0.31028(8) 0.0524(4) Uani d . 1 . .
H H6 0.1300(16) -0.0693(17) 0.2637(11) 0.070(6) Uiso d . 1 . .
C C7 0.11673(12) 0.04585(15) 0.34045(7) 0.0452(3) Uani d . 1 . .
H H7 0.1688(16) -0.2533(17) 0.3259(9) 0.064(5) Uiso d . 1 . .
C C8 0.12719(10) 0.05051(11) 0.40996(6) 0.0341(3) Uani d . 1 . .
C C9 0.15977(14) 0.04223(15) 0.62100(7) 0.0522(4) Uani d . 1 . .
H H9A 0.1775 -0.0400 0.6386 0.090 Uiso calc R 1 . .
H H9B 0.0907 0.0690 0.6313 0.080 Uiso calc R 1 . .
H H9C 0.2181 0.0987 0.6409 0.071(6) Uiso calc R 1 . .
C C10 0.08780(11) 0.27856(12) 0.40844(7) 0.0414(3) Uani d . 1 . .
H H10A 0.1230 0.2811 0.3702 0.053(4) Uiso calc R 1 . .
H H10B 0.1171 0.3469 0.4381 0.047(4) Uiso calc R 1 . .
C C11 -0.03761(11) 0.29325(13) 0.38470(7) 0.0457(3) Uani d . 1 . .
H H11A -0.0670 0.2231 0.3565 0.062(5) Uiso calc R 1 . .
H H11B -0.0723 0.2934 0.4232 0.069(5) Uiso calc R 1 . .
C C12 -0.0550(2) 0.52845(15) 0.37655(9) 0.0767(6) Uani d . 1 . .
H H12A 0.0221 0.5485 0.3962 0.090 Uiso calc R 1 . .
H H12B -0.0990 0.5361 0.4106 0.088 Uiso calc R 1 . .
C C13 -0.10029(16) 0.61022(15) 0.31685(9) 0.0625(5) Uani d . 1 . .
H H13A -0.1637 0.6578 0.3242 0.081(6) Uiso calc R 1 . .
H H13B -0.0435 0.6676 0.3088 0.089(7) Uiso calc R 1 . .
C C14 -0.11293(11) 0.40817(14) 0.28215(7) 0.0429(3) Uani d . 1 . .

loop_
_atom_site_aniso_label
_atom_site_aniso_U_11
_atom_site_aniso_U_22
_atom_site_aniso_U_33
_atom_site_aniso_U_12
_atom_site_aniso_U_13
_atom_site_aniso_U_23
O1 0.0931(9) 0.0442(6) 0.0505(6) 0.0055(6) 0.0130(6) -0.0100(5)
O2 0.0708(8) 0.0578(7) 0.0454(6) 0.0030(5) 0.0000(5) 0.0146(5)
O3 0.0708(8) 0.0718(8) 0.0502(6) 0.0112(6) 0.0005(5) -0.0246(6)
N1 0.0362(5) 0.0336(5) 0.0352(5) 0.0005(4) 0.0053(4) 0.0056(4)
N2 0.0472(6) 0.0398(6) 0.0353(6) -0.0030(5) -0.0010(4) 0.0057(4)
N3 0.0502(7) 0.0332(5) 0.0361(6) 0.0048(4) 0.0009(5) 0.0017(4)
C1 0.0397(6) 0.0385(6) 0.0363(6) -0.0027(5) 0.0048(5) -0.0001(5)
C2 0.0369(6) 0.0425(7) 0.0329(6) -0.0078(5) 0.0005(5) 0.0033(5)
C3 0.0360(6) 0.0370(6) 0.0368(6) 0.0008(5) 0.0016(5) 0.0028(5)
C4 0.0525(8) 0.0400(7) 0.0528(8) 0.0061(6) 0.0013(6) -0.0023(6)
C5 0.0513(9) 0.0561(9) 0.0557(9) 0.0062(7) 0.0075(7) -0.0160(7)
C6 0.0475(8) 0.0734(11) 0.0373(7) 0.0010(7) 0.0110(6) -0.0072(7)
C7 0.0434(7) 0.0566(8) 0.0360(7) 0.0010(6) 0.0091(5) 0.0063(6)
C8 0.0289(6) 0.0381(6) 0.0345(6) 0.0004(4) 0.0050(4) 0.0036(5)
C9 0.0595(9) 0.0622(9) 0.0319(6) -0.0168(7) 0.0030(6) 0.0035(6)
C10 0.0425(7) 0.0341(6) 0.0463(7) -0.0008(5) 0.0066(5) 0.0103(5)
C11 0.0426(7) 0.0387(7) 0.0533(8) 0.0001(5) 0.0044(6) 0.0121(6)
C12 0.1231(18) 0.0380(8) 0.0533(10) 0.0076(9) -0.0162(10) -0.0075(7)
C13 0.0684(11) 0.0380(8) 0.0734(11) 0.0008(7) -0.0019(8) 0.0086(7)
C14 0.0399(7) 0.0513(8) 0.0368(6) 0.0074(6) 0.0067(5) -0.0016(6)

loop_
_atom_type_symbol
_atom_type_description
_atom_type_scat_dispersion_real
_atom_type_scat_dispersion_imag
_atom_type_scat_source
C C 0.0033 0.0016 'International Tables Vol C Tables 4.2.6.8 and 6.1.1.4'
H H 0 0 'International Tables Vol C Tables 4.2.6.8 and 6.1.1.4'
N N 0.0061 0.0033 'International Tables Vol C Tables 4.2.6.8 and 6.1.1.4'
O O 0.0106 0.006 'International Tables Vol C Tables 4.2.6.8 and 6.1.1.4'

loop_
_geom_angle_atom_site_label_1
_geom_angle_atom_site_label_2
_geom_angle_atom_site_label_3
_geom_angle_site_symmetry_1
_geom_angle_site_symmetry_3
_geom_angle
_geom_angle_publ_flag
C14 O2 C13 . . 109.55(11) ?
C1 N1 C8 . . 121.61(10) ?
C1 N1 C10 . . 116.97(11) ?
C8 N1 C10 . . 121.42(10) ?
C2 N2 C3 . . 118.58(11) ?
C14 N3 C12 . . 112.86(11) ?
C14 N3 C11 . . 122.27(11) ?
C12 N3 C11 . . 124.57(12) ?
O1 C1 N1 . . 121.63(12) ?
O1 C1 C2 . . 122.48(12) ?
N1 C1 C2 . . 115.89(11) ?
N2 C2 C1 . . 123.75(11) ?
N2 C2 C9 . . 120.25(12) ?
C1 C2 C9 . . 116.00(12) ?
N2 C3 C4 . . 118.03(12) ?
N2 C3 C8 . . 122.11(12) ?
C4 C3 C8 . . 119.85(12) ?
C5 C4 C3 . . 120.55(14) ?
C5 C4 H4 . . 123.4(11) ?
C3 C4 H4 . . 116.1(11) ?
C4 C5 C6 . . 119.21(14) ?
C4 C5 H7 . . 119.0(11) ?
C6 C5 H7 . . 121.8(11) ?
C7 C6 C5 . . 121.64(14) ?
C7 C6 H6 . . 120.9(11) ?
C5 C6 H6 . . 117.4(11) ?
C6 C7 C8 . . 119.63(14) ?
C6 C7 H5 . . 120.6(10) ?
C8 C7 H5 . . 119.8(10) ?
N1 C8 C7 . . 122.83(12) ?
N1 C8 C3 . . 118.06(11) ?
C7 C8 C3 . . 119.10(12) ?
C2 C9 H9A . . 109.5 ?
C2 C9 H9B . . 109.5 ?
H9A C9 H9B . . 109.5 ?
C2 C9 H9C . . 109.5 ?
H9A C9 H9C . . 109.5 ?
H9B C9 H9C . . 109.5 ?
N1 C10 C11 . . 110.28(10) ?
N1 C10 H10A . . 109.6 ?
C11 C10 H10A . . 109.6 ?
N1 C10 H10B . . 109.6 ?
C11 C10 H10B . . 109.6 ?
H10A C10 H10B . . 108.1 ?
N3 C11 C10 . . 111.20(11) ?
N3 C11 H11A . . 109.4 ?
C10 C11 H11A . . 109.4 ?
N3 C11 H11B . . 109.4 ?
C10 C11 H11B . . 109.4 ?
H11A C11 H11B . . 108.0 ?
N3 C12 C13 . . 102.23(13) ?
N3 C12 H12A . . 111.3 ?
C13 C12 H12A . . 111.3 ?
N3 C12 H12B . . 111.3 ?
C13 C12 H12B . . 111.3 ?
H12A C12 H12B . . 109.2 ?
O2 C13 C12 . . 105.73(13) ?
O2 C13 H13A . . 110.6 ?
C12 C13 H13A . . 110.6 ?
O2 C13 H13B . . 110.6 ?
C12 C13 H13B . . 110.6 ?
H13A C13 H13B . . 108.7 ?
O3 C14 N3 . . 128.19(14) ?
O3 C14 O2 . . 122.27(13) ?
N3 C14 O2 . . 109.53(12) ?

loop_
_geom_bond_atom_site_label_1
_geom_bond_atom_site_label_2
_geom_bond_site_symmetry_2
_geom_bond_distance
_geom_bond_publ_flag
O1 C1 . 1.2223(17) ?
O2 C14 . 1.3532(18) ?
O2 C13 . 1.434(2) ?
O3 C14 . 1.2080(18) ?
N1 C1 . 1.3708(16) ?
N1 C8 . 1.3921(16) ?
N1 C10 . 1.4680(16) ?
N2 C2 . 1.2868(18) ?
N2 C3 . 1.3874(17) ?
N3 C14 . 1.3387(17) ?
N3 C12 . 1.4237(19) ?
N3 C11 . 1.4415(16) ?
C1 C2 . 1.4787(18) ?
C2 C9 . 1.4915(19) ?
C3 C4 . 1.3991(19) ?
C3 C8 . 1.4041(17) ?
C4 C5 . 1.369(2) ?
C4 H4 . 0.953(17) ?
C5 C6 . 1.392(2) ?
C5 H7 . 0.976(19) ?
C6 C7 . 1.373(2) ?
C6 H6 . 0.95(2) ?
C7 C8 . 1.3975(18) ?
C7 H5 . 0.984(18) ?
C9 H9A . 0.9600 ?
C9 H9B . 0.9600 ?
C9 H9C . 0.9600 ?
C10 C11 . 1.5208(19) ?
C10 H10A . 0.9700 ?
C10 H10B . 0.9700 ?
C11 H11A . 0.9700 ?
C11 H11B . 0.9700 ?
C12 C13 . 1.508(2) ?
C12 H12A . 0.9700 ?
C12 H12B . 0.9700 ?
C13 H13A . 0.9700 ?
C13 H13B . 0.9700 ?

loop_
_geom_hbond_atom_site_label_D
_geom_hbond_atom_site_label_H
_geom_hbond_atom_site_label_A
_geom_hbond_site_symmetry_A
_geom_hbond_distance_DH
_geom_hbond_distance_HA
_geom_hbond_distance_DA
_geom_hbond_angle_DHA
_geom_hbond_publ_flag
C7 H5 O3 2_555 0.98(2) 2.54(2) 3.462(2) 157(2) yes
C10 H10A O3 2_555 0.97 2.43 3.348(2) 157 yes

loop_
_cod_related_entry_id
_cod_related_entry_database
_cod_related_entry_code
1 ChemSpider 24742932
